data_7106598
loop_
_publ_author_name
'Hikaru Suzuki'
'Sakae Aoyagi'

_publ_section_title
;
 Total synthesis of (&#x00B1;)-chamobtusin A
;
_journal_name_full Chem.Commun.
_journal_page_first 7878
_journal_paper_doi 10.1039/c1cc12267c
_journal_volume 47
_journal_year 2011
_chemical_absolute_configuration unk
_chemical_formula_moiety 'C24 H34 N2'
_chemical_formula_sum 'C24 H34 N2'
_chemical_formula_weight 350.53
_chemical_name_systematic
;
?
;
_space_group_IT_number 19
_symmetry_cell_setting orthorhombic
_symmetry_space_group_name_Hall 'P 2ac 2ab'
_symmetry_space_group_name_H-M 'P 21 21 21'
_atom_sites_solution_hydrogens geom
_atom_sites_solution_primary direct
_atom_sites_solution_secondary difmap
_audit_creation_date '10 DECEMBER 08'
_audit_creation_method SHELXL-97
_cell_angle_alpha 90.00
_cell_angle_beta 90.00
_cell_angle_gamma 90.00
_cell_formula_units_Z 4
_cell_length_a 8.0477(18)
_cell_length_b 9.343(2)
_cell_length_c 27.225(6)
_cell_measurement_reflns_used 9891
_cell_measurement_temperature 90
_cell_measurement_theta_max 27.50
_cell_measurement_theta_min 2.30
_cell_volume 2047.0(8)
_computing_cell_refinement 'APEX2 (Bruker AXS, 2006)'
_computing_data_collection 'APEX2 (Bruker AXS, 2006)'
_computing_data_reduction 'SAINT (Bruker AXS, 2004)'
_computing_molecular_graphics 'XSHEL (Bruker AXS,2002)'
_computing_publication_material 'XCIF (Bruker AXS, 2001)'
_computing_structure_refinement 'SHELXL-97 (Sheldrick, 1997)'
_computing_structure_solution 'SHELXS-97 (Sheldrick, 1997)'
_diffrn_ambient_temperature 90
_diffrn_detector_area_resol_mean 8.333
_diffrn_measured_fraction_theta_full 0.989
_diffrn_measured_fraction_theta_max 0.989
_diffrn_measurement_device_type 'Bruker APEXII CCD area detector'
_diffrn_measurement_method 'phi and omega scans'
_diffrn_radiation_monochromator 'multilayer confocal mirror'
_diffrn_radiation_source 'fine-focus rotating anode'
_diffrn_radiation_type MoK\a
_diffrn_radiation_wavelength 0.71073
_diffrn_reflns_av_R_equivalents 0.0520
_diffrn_reflns_av_sigmaI/netI 0.0340
_diffrn_reflns_limit_h_max 10
_diffrn_reflns_limit_h_min -10
_diffrn_reflns_limit_k_max 12
_diffrn_reflns_limit_k_min -12
_diffrn_reflns_limit_l_max 34
_diffrn_reflns_limit_l_min -35
_diffrn_reflns_number 23092
_diffrn_reflns_theta_full 27.59
_diffrn_reflns_theta_max 27.59
_diffrn_reflns_theta_min 1.50
_exptl_absorpt_coefficient_mu 0.066
_exptl_absorpt_correction_T_max 0.9941
_exptl_absorpt_correction_T_min 0.9761
_exptl_absorpt_correction_type numerical
_exptl_crystal_colour colourless
_exptl_crystal_density_diffrn 1.137
_exptl_crystal_density_method 'not measured'
_exptl_crystal_description block
_exptl_crystal_F_000 768
_exptl_crystal_size_max 0.37
_exptl_crystal_size_mid 0.16
_exptl_crystal_size_min 0.09
_refine_diff_density_max 0.320
_refine_diff_density_min -0.183
_refine_diff_density_rms 0.043
_refine_ls_abs_structure_details 'Flack H D (1983), Acta Cryst. A39, 876-881'
_refine_ls_abs_structure_Flack 1(2)
_refine_ls_extinction_method none
_refine_ls_goodness_of_fit_ref 1.025
_refine_ls_hydrogen_treatment constr
_refine_ls_matrix_type full
_refine_ls_number_parameters 238
_refine_ls_number_reflns 4657
_refine_ls_number_restraints 0
_refine_ls_restrained_S_all 1.025
_refine_ls_R_factor_all 0.0425
_refine_ls_R_factor_gt 0.0393
_refine_ls_shift/su_max 0.001
_refine_ls_shift/su_mean 0.000
_refine_ls_structure_factor_coef Fsqd
_refine_ls_weighting_details 'calc w=1/[\s^2^(Fo^2^)+(0.0621P)^2^+0.4732P] where P=(Fo^2^+2Fc^2^)/3'
_refine_ls_weighting_scheme calc
_refine_ls_wR_factor_gt 0.1037
_refine_ls_wR_factor_ref 0.1062
_reflns_number_gt 4400
_reflns_number_total 4657
_reflns_threshold_expression >2sigma(I)
_cod_data_source_file c1cc12267c.txt
_cod_data_source_block m-hs187
_cod_original_cell_volume 2047.1(8)
_cod_original_sg_symbol_Hall 'P 2ac 2ab '
_cod_original_sg_symbol_H-M 'P 21 21 21 '
_cod_database_code 7106598

loop_
_symmetry_equiv_pos_as_xyz
'x, y, z'
'x+1/2, -y+1/2, -z'
'-x, y+1/2, -z+1/2'
'-x+1/2, -y, z+1/2'

loop_
_atom_site_label
_atom_site_type_symbol
_atom_site_fract_x
_atom_site_fract_y
_atom_site_fract_z
_atom_site_U_iso_or_equiv
_atom_site_adp_type
_atom_site_occupancy
_atom_site_symmetry_multiplicity
_atom_site_calc_flag
_atom_site_refinement_flags
_atom_site_disorder_assembly
_atom_site_disorder_group
N2 N 0.73359(16) 0.28070(13) 0.72172(5) 0.0244(3) Uani 1 1 d . . .
N1 N 0.31216(14) 0.30479(12) 0.76654(4) 0.0151(2) Uani 1 1 d . . .
C12 C 0.2801(2) 0.3053(2) 0.94075(6) 0.0350(4) Uani 1 1 d . . .
H12 H 0.2035 0.3109 0.9672 0.042 Uiso 1 1 calc R . .
C1 C 0.4364(2) 0.24844(18) 0.94825(5) 0.0295(4) Uani 1 1 d . . .
H1 H 0.4672 0.2140 0.9798 0.035 Uiso 1 1 calc R . .
C18 C 0.1078(2) 0.10240(17) 0.55853(5) 0.0278(3) Uani 1 1 d . . .
H18A H 0.1912 0.1407 0.5352 0.033 Uiso 1 1 calc R . .
H18B H 0.0752 0.0057 0.5472 0.033 Uiso 1 1 calc R . .
C20 C -0.18115(19) 0.42360(18) 0.58597(6) 0.0269(3) Uani 1 1 d . . .
H20A H -0.2389 0.3756 0.6131 0.040 Uiso 1 1 calc R . .
H20B H -0.2478 0.4157 0.5560 0.040 Uiso 1 1 calc R . .
H20C H -0.1651 0.5248 0.5941 0.040 Uiso 1 1 calc R . .
C2 C 0.5480(2) 0.24182(17) 0.90972(6) 0.0267(3) Uani 1 1 d . . .
H2 H 0.6557 0.2031 0.9149 0.032 Uiso 1 1 calc R . .
C13 C 0.2351(2) 0.35423(18) 0.89439(5) 0.0267(3) Uani 1 1 d . . .
H13 H 0.1268 0.3919 0.8893 0.032 Uiso 1 1 calc R . .
C19 C -0.0443(2) 0.19958(17) 0.55892(5) 0.0257(3) Uani 1 1 d . . .
H19A H -0.1309 0.1553 0.5798 0.031 Uiso 1 1 calc R . .
H19B H -0.0890 0.2057 0.5251 0.031 Uiso 1 1 calc R . .
C11 C 0.0825(2) 0.44082(17) 0.53879(5) 0.0252(3) Uani 1 1 d . . .
H11A H 0.0143 0.4481 0.5091 0.038 Uiso 1 1 calc R . .
H11B H 0.1880 0.3939 0.5308 0.038 Uiso 1 1 calc R . .
H11C H 0.1044 0.5369 0.5517 0.038 Uiso 1 1 calc R . .
C3 C 0.50356(19) 0.29154(16) 0.86338(5) 0.0230(3) Uani 1 1 d . . .
H3 H 0.5809 0.2863 0.8371 0.028 Uiso 1 1 calc R . .
C17 C 0.18470(19) 0.09213(15) 0.60992(5) 0.0209(3) Uani 1 1 d . . .
H17A H 0.2848 0.0307 0.6084 0.025 Uiso 1 1 calc R . .
H17B H 0.1042 0.0462 0.6324 0.025 Uiso 1 1 calc R . .
C10 C -0.01067(18) 0.35216(17) 0.57774(5) 0.0208(3) Uani 1 1 d . . .
C21 C 0.38667(18) 0.29205(17) 0.60109(5) 0.0207(3) Uani 1 1 d . . .
H21A H 0.3727 0.2665 0.5664 0.031 Uiso 1 1 calc R . .
H21B H 0.4871 0.2461 0.6140 0.031 Uiso 1 1 calc R . .
H21C H 0.3972 0.3962 0.6041 0.031 Uiso 1 1 calc R . .
C5 C 0.2992(2) 0.41117(14) 0.80592(5) 0.0196(3) Uani 1 1 d . . .
H5A H 0.1838 0.4475 0.8074 0.023 Uiso 1 1 calc R . .
H5B H 0.3732 0.4930 0.7984 0.023 Uiso 1 1 calc R . .
C4 C 0.34640(18) 0.34890(14) 0.85537(5) 0.0180(3) Uani 1 1 d . . .
C15 C 0.61833(17) 0.35064(15) 0.71511(5) 0.0176(3) Uani 1 1 d . . .
C14 C 0.47271(17) 0.44135(14) 0.70634(5) 0.0166(3) Uani 1 1 d . . .
H14A H 0.4749 0.4755 0.6719 0.020 Uiso 1 1 calc R . .
H14B H 0.4788 0.5262 0.7280 0.020 Uiso 1 1 calc R . .
C24 C 0.18091(17) 0.19549(14) 0.77006(5) 0.0167(3) Uani 1 1 d . . .
H24A H 0.0749 0.2389 0.7809 0.020 Uiso 1 1 calc R . .
H24B H 0.2127 0.1197 0.7937 0.020 Uiso 1 1 calc R . .
C23 C 0.16409(17) 0.13381(14) 0.71797(5) 0.0165(3) Uani 1 1 d . . .
H23A H 0.0486 0.1439 0.7059 0.020 Uiso 1 1 calc R . .
H23B H 0.1947 0.0312 0.7175 0.020 Uiso 1 1 calc R . .
C8 C 0.12108(17) 0.48585(14) 0.65200(5) 0.0164(3) Uani 1 1 d . . .
H8A H 0.0253 0.5515 0.6484 0.020 Uiso 1 1 calc R . .
H8B H 0.2177 0.5294 0.6352 0.020 Uiso 1 1 calc R . .
C9 C 0.08016(17) 0.34173(15) 0.62824(5) 0.0159(3) Uani 1 1 d . . .
H9 H -0.0032 0.2971 0.6508 0.019 Uiso 1 1 calc R . .
C16 C 0.23339(16) 0.24045(14) 0.63071(5) 0.0157(3) Uani 1 1 d . . .
C7 C 0.16097(17) 0.46593(14) 0.70670(5) 0.0158(3) Uani 1 1 d . . .
H7A H 0.0610 0.4290 0.7237 0.019 Uiso 1 1 calc R . .
H7B H 0.1884 0.5602 0.7212 0.019 Uiso 1 1 calc R . .
C22 C 0.28540(16) 0.22228(13) 0.68569(5) 0.0140(3) Uani 1 1 d . . .
H22 H 0.3948 0.1716 0.6860 0.017 Uiso 1 1 calc R . .
C6 C 0.30684(16) 0.36227(14) 0.71574(4) 0.0138(2) Uani 1 1 d . . .

loop_
_atom_site_aniso_label
_atom_site_aniso_U_11
_atom_site_aniso_U_22
_atom_site_aniso_U_33
_atom_site_aniso_U_23
_atom_site_aniso_U_13
_atom_site_aniso_U_12
N2 0.0192(6) 0.0181(6) 0.0359(7) 0.0025(5) -0.0013(5) -0.0017(5)
N1 0.0187(5) 0.0101(5) 0.0165(5) 0.0000(4) -0.0011(4) -0.0020(4)
C12 0.0366(9) 0.0469(10) 0.0215(7) 0.0013(7) 0.0037(7) 0.0030(8)
C1 0.0446(10) 0.0239(7) 0.0198(7) -0.0005(6) -0.0095(6) 0.0021(7)
C18 0.0386(9) 0.0240(7) 0.0207(7) -0.0062(6) -0.0024(6) -0.0064(7)
C20 0.0195(7) 0.0362(9) 0.0251(7) 0.0051(6) -0.0061(6) 0.0003(7)
C2 0.0299(8) 0.0204(7) 0.0299(7) -0.0063(6) -0.0107(6) 0.0076(6)
C13 0.0247(8) 0.0321(8) 0.0234(7) -0.0014(6) -0.0002(6) 0.0063(7)
C19 0.0308(8) 0.0257(7) 0.0204(6) 0.0002(6) -0.0066(6) -0.0081(7)
C11 0.0289(8) 0.0282(8) 0.0185(6) 0.0053(6) -0.0013(6) -0.0044(6)
C3 0.0239(7) 0.0213(7) 0.0237(7) -0.0047(6) -0.0013(6) 0.0026(6)
C17 0.0264(7) 0.0161(7) 0.0203(6) -0.0041(5) -0.0004(6) -0.0021(6)
C10 0.0202(7) 0.0242(7) 0.0179(6) 0.0034(5) -0.0027(5) -0.0029(6)
C21 0.0202(7) 0.0218(7) 0.0202(6) -0.0013(5) 0.0038(5) -0.0012(6)
C5 0.0269(7) 0.0121(6) 0.0197(6) -0.0015(5) -0.0030(6) 0.0030(5)
C4 0.0238(7) 0.0101(6) 0.0202(6) -0.0033(5) -0.0030(5) 0.0005(5)
C15 0.0179(6) 0.0145(6) 0.0205(6) 0.0008(5) -0.0010(5) -0.0062(5)
C14 0.0171(6) 0.0108(6) 0.0219(6) 0.0009(5) -0.0018(5) -0.0015(5)
C24 0.0162(6) 0.0140(6) 0.0201(6) 0.0015(5) 0.0014(5) -0.0002(5)
C23 0.0180(6) 0.0120(6) 0.0197(6) 0.0026(5) -0.0013(5) -0.0025(5)
C8 0.0164(6) 0.0139(6) 0.0190(6) 0.0022(5) 0.0000(5) 0.0026(5)
C9 0.0164(6) 0.0168(6) 0.0144(5) 0.0015(5) -0.0001(5) -0.0020(5)
C16 0.0166(6) 0.0128(6) 0.0177(6) -0.0011(5) 0.0003(5) -0.0030(5)
C7 0.0165(6) 0.0123(6) 0.0187(6) -0.0009(5) -0.0012(5) 0.0012(5)
C22 0.0132(6) 0.0100(6) 0.0189(6) -0.0009(5) 0.0003(5) -0.0002(5)
C6 0.0144(6) 0.0103(6) 0.0167(6) -0.0004(5) -0.0014(5) 0.0001(5)

loop_
_atom_type_symbol
_atom_type_description
_atom_type_scat_dispersion_real
_atom_type_scat_dispersion_imag
_atom_type_scat_source
C C 0.0033 0.0016 'International Tables Vol C Tables 4.2.6.8 and 6.1.1.4'
H H 0.0000 0.0000 'International Tables Vol C Tables 4.2.6.8 and 6.1.1.4'
N N 0.0061 0.0033 'International Tables Vol C Tables 4.2.6.8 and 6.1.1.4'

loop_
_geom_angle_atom_site_label_1
_geom_angle_atom_site_label_2
_geom_angle_atom_site_label_3
_geom_angle
_geom_angle_site_symmetry_1
_geom_angle_site_symmetry_3
_geom_angle_publ_flag
C5 N1 C24 111.84(11) . . ?
C5 N1 C6 115.73(11) . . ?
C24 N1 C6 106.91(10) . . ?
C1 C12 C13 119.88(15) . . ?
C1 C12 H12 120.1 . . ?
C13 C12 H12 120.1 . . ?
C12 C1 C2 119.78(14) . . ?
C12 C1 H1 120.1 . . ?
C2 C1 H1 120.1 . . ?
C19 C18 C17 110.81(12) . . ?
C19 C18 H18A 109.5 . . ?
C17 C18 H18A 109.5 . . ?
C19 C18 H18B 109.5 . . ?
C17 C18 H18B 109.5 . . ?
H18A C18 H18B 108.1 . . ?
C10 C20 H20A 109.5 . . ?
C10 C20 H20B 109.5 . . ?
H20A C20 H20B 109.5 . . ?
C10 C20 H20C 109.5 . . ?
H20A C20 H20C 109.5 . . ?
H20B C20 H20C 109.5 . . ?
C1 C2 C3 120.43(15) . . ?
C1 C2 H2 119.8 . . ?
C3 C2 H2 119.8 . . ?
C4 C13 C12 120.93(15) . . ?
C4 C13 H13 119.5 . . ?
C12 C13 H13 119.5 . . ?
C18 C19 C10 114.40(12) . . ?
C18 C19 H19A 108.7 . . ?
C10 C19 H19A 108.7 . . ?
C18 C19 H19B 108.7 . . ?
C10 C19 H19B 108.7 . . ?
H19A C19 H19B 107.6 . . ?
C10 C11 H11A 109.5 . . ?
C10 C11 H11B 109.5 . . ?
H11A C11 H11B 109.5 . . ?
C10 C11 H11C 109.5 . . ?
H11A C11 H11C 109.5 . . ?
H11B C11 H11C 109.5 . . ?
C4 C3 C2 120.30(14) . . ?
C4 C3 H3 119.8 . . ?
C2 C3 H3 119.8 . . ?
C18 C17 C16 112.33(12) . . ?
C18 C17 H17A 109.1 . . ?
C16 C17 H17A 109.1 . . ?
C18 C17 H17B 109.1 . . ?
C16 C17 H17B 109.1 . . ?
H17A C17 H17B 107.9 . . ?
C19 C10 C11 110.77(12) . . ?
C19 C10 C20 107.04(13) . . ?
C11 C10 C20 107.47(12) . . ?
C19 C10 C9 108.54(12) . . ?
C11 C10 C9 114.34(12) . . ?
C20 C10 C9 108.41(11) . . ?
C16 C21 H21A 109.5 . . ?
C16 C21 H21B 109.5 . . ?
H21A C21 H21B 109.5 . . ?
C16 C21 H21C 109.5 . . ?
H21A C21 H21C 109.5 . . ?
H21B C21 H21C 109.5 . . ?
N1 C5 C4 111.83(11) . . ?
N1 C5 H5A 109.3 . . ?
C4 C5 H5A 109.3 . . ?
N1 C5 H5B 109.3 . . ?
C4 C5 H5B 109.3 . . ?
H5A C5 H5B 107.9 . . ?
C13 C4 C3 118.66(13) . . ?
C13 C4 C5 120.26(13) . . ?
C3 C4 C5 121.01(13) . . ?
N2 C15 C14 179.21(16) . . ?
C15 C14 C6 112.75(11) . . ?
C15 C14 H14A 109.0 . . ?
C6 C14 H14A 109.0 . . ?
C15 C14 H14B 109.0 . . ?
C6 C14 H14B 109.0 . . ?
H14A C14 H14B 107.8 . . ?
N1 C24 C23 105.26(10) . . ?
N1 C24 H24A 110.7 . . ?
C23 C24 H24A 110.7 . . ?
N1 C24 H24B 110.7 . . ?
C23 C24 H24B 110.7 . . ?
H24A C24 H24B 108.8 . . ?
C24 C23 C22 105.51(10) . . ?
C24 C23 H23A 110.6 . . ?
C22 C23 H23A 110.6 . . ?
C24 C23 H23B 110.6 . . ?
C22 C23 H23B 110.6 . . ?
H23A C23 H23B 108.8 . . ?
C9 C8 C7 110.40(11) . . ?
C9 C8 H8A 109.6 . . ?
C7 C8 H8A 109.6 . . ?
C9 C8 H8B 109.6 . . ?
C7 C8 H8B 109.6 . . ?
H8A C8 H8B 108.1 . . ?
C8 C9 C16 110.27(11) . . ?
C8 C9 C10 114.74(11) . . ?
C16 C9 C10 116.57(11) . . ?
C8 C9 H9 104.6 . . ?
C16 C9 H9 104.6 . . ?
C10 C9 H9 104.6 . . ?
C17 C16 C21 106.84(11) . . ?
C17 C16 C9 109.16(11) . . ?
C21 C16 C9 114.77(11) . . ?
C17 C16 C22 108.70(10) . . ?
C21 C16 C22 108.58(11) . . ?
C9 C16 C22 108.63(10) . . ?
C8 C7 C6 112.98(11) . . ?
C8 C7 H7A 109.0 . . ?
C6 C7 H7A 109.0 . . ?
C8 C7 H7B 109.0 . . ?
C6 C7 H7B 109.0 . . ?
H7A C7 H7B 107.8 . . ?
C23 C22 C6 102.72(10) . . ?
C23 C22 C16 115.56(11) . . ?
C6 C22 C16 116.29(10) . . ?
C23 C22 H22 107.2 . . ?
C6 C22 H22 107.2 . . ?
C16 C22 H22 107.2 . . ?
N1 C6 C7 113.46(10) . . ?
N1 C6 C14 107.58(10) . . ?
C7 C6 C14 109.30(10) . . ?
N1 C6 C22 100.92(10) . . ?
C7 C6 C22 111.13(11) . . ?
C14 C6 C22 114.27(11) . . ?

loop_
_geom_bond_atom_site_label_1
_geom_bond_atom_site_label_2
_geom_bond_distance
_geom_bond_site_symmetry_2
_geom_bond_publ_flag
N2 C15 1.1488(19) . ?
N1 C5 1.4655(17) . ?
N1 C24 1.4724(17) . ?
N1 C6 1.4843(16) . ?
C12 C1 1.380(3) . ?
C12 C13 1.391(2) . ?
C12 H12 0.9500 . ?
C1 C2 1.382(2) . ?
C1 H1 0.9500 . ?
C18 C19 1.524(2) . ?
C18 C17 1.533(2) . ?
C18 H18A 0.9900 . ?
C18 H18B 0.9900 . ?
C20 C10 1.542(2) . ?
C20 H20A 0.9800 . ?
C20 H20B 0.9800 . ?
C20 H20C 0.9800 . ?
C2 C3 1.391(2) . ?
C2 H2 0.9500 . ?
C13 C4 1.390(2) . ?
C13 H13 0.9500 . ?
C19 C10 1.539(2) . ?
C19 H19A 0.9900 . ?
C19 H19B 0.9900 . ?
C11 C10 1.540(2) . ?
C11 H11A 0.9800 . ?
C11 H11B 0.9800 . ?
C11 H11C 0.9800 . ?
C3 C4 1.391(2) . ?
C3 H3 0.9500 . ?
C17 C16 1.5472(19) . ?
C17 H17A 0.9900 . ?
C17 H17B 0.9900 . ?
C10 C9 1.5602(18) . ?
C21 C16 1.5506(19) . ?
C21 H21A 0.9800 . ?
C21 H21B 0.9800 . ?
C21 H21C 0.9800 . ?
C5 C4 1.5150(19) . ?
C5 H5A 0.9900 . ?
C5 H5B 0.9900 . ?
C15 C14 1.4659(19) . ?
C14 C6 1.5470(18) . ?
C14 H14A 0.9900 . ?
C14 H14B 0.9900 . ?
C24 C23 1.5368(18) . ?
C24 H24A 0.9900 . ?
C24 H24B 0.9900 . ?
C23 C22 1.5519(18) . ?
C23 H23A 0.9900 . ?
C23 H23B 0.9900 . ?
C8 C9 1.5298(19) . ?
C8 C7 1.5348(18) . ?
C8 H8A 0.9900 . ?
C8 H8B 0.9900 . ?
C9 C16 1.5558(19) . ?
C9 H9 1.0000 . ?
C16 C22 1.5637(18) . ?
C7 C6 1.5416(18) . ?
C7 H7A 0.9900 . ?
C7 H7B 0.9900 . ?
C22 C6 1.5524(17) . ?
C22 H22 1.0000 . ?

loop_
_cod_related_entry_id
_cod_related_entry_database
_cod_related_entry_code
1 ChemSpider 30653305
